data_7206663
loop_
_publ_author_name
'Bu, Yang'
'Jiang, Feilong'
'Zhang, Shuquan'
'Ma, Jie'
'Li, Xingjun'
'Hong, Maochun'

_publ_section_title
;
 Topological variability of Zn(ii) and Co(ii) 3D coordination polymers
 obtained through solvothermal in situ disulfide cleavage
;
_journal_issue 21
_journal_name_full CrystEngComm
_journal_page_first 6323
_journal_paper_doi 10.1039/c1ce05592e
_journal_volume 13
_journal_year 2011
_chemical_formula_sum 'C18.5 H19.5 N2.5 O7.5 S Zn'
_chemical_formula_weight 494.30
_chemical_name_systematic
;
?
;
_space_group_IT_number 70
_symmetry_cell_setting orthorhombic
_symmetry_space_group_name_Hall '-F 2uv 2vw'
_symmetry_space_group_name_H-M 'F d d d :2'
_atom_sites_solution_hydrogens geom
_atom_sites_solution_primary direct
_atom_sites_solution_secondary difmap
_audit_creation_method SHELXL-97
_cell_angle_alpha 90.00
_cell_angle_beta 90.00
_cell_angle_gamma 90.00
_cell_formula_units_Z 32
_cell_length_a 19.2774(8)
_cell_length_b 20.9886(7)
_cell_length_c 43.2840(16)
_cell_measurement_temperature 293(2)
_cell_volume 17513.0(11)
_computing_cell_refinement CrystalClear
_computing_data_collection 'CrystalClear (Rigaku, 2000)'
_computing_data_reduction CrystalClear
_computing_molecular_graphics 'SHELXL-97 (Sheldrick, 1997)'
_computing_publication_material 'SHELXL-97 (Sheldrick, 1997)'
_computing_structure_refinement 'SHELXL-97 (Sheldrick, 1997)'
_computing_structure_solution 'SHELXS-97 (Sheldrick, 1990)'
_diffrn_ambient_temperature 293(2)
_diffrn_measured_fraction_theta_full 0.993
_diffrn_measured_fraction_theta_max 0.993
_diffrn_measurement_device_type 'Rigaku SCXmini CCD area-detector'
_diffrn_measurement_method \w
_diffrn_radiation_monochromator graphite
_diffrn_radiation_source 'fine-focus sealed tube'
_diffrn_radiation_type MoK\a
_diffrn_radiation_wavelength 0.71073
_diffrn_reflns_av_R_equivalents 0.0424
_diffrn_reflns_av_sigmaI/netI 0.0272
_diffrn_reflns_limit_h_max 25
_diffrn_reflns_limit_h_min -22
_diffrn_reflns_limit_k_max 26
_diffrn_reflns_limit_k_min -27
_diffrn_reflns_limit_l_max 55
_diffrn_reflns_limit_l_min -56
_diffrn_reflns_number 33380
_diffrn_reflns_theta_full 27.49
_diffrn_reflns_theta_max 27.49
_diffrn_reflns_theta_min 2.76
_exptl_absorpt_coefficient_mu 1.263
_exptl_absorpt_correction_T_max 1.0000
_exptl_absorpt_correction_T_min 0.7164
_exptl_absorpt_correction_type multi-scan
_exptl_absorpt_process_details '(CrystalClear; Rigaku, 2000)'
_exptl_crystal_colour yellow
_exptl_crystal_density_diffrn 1.500
_exptl_crystal_density_method 'not measured'
_exptl_crystal_description prism
_exptl_crystal_F_000 8128
_exptl_crystal_size_max 0.18
_exptl_crystal_size_mid 0.16
_exptl_crystal_size_min 0.12
_refine_diff_density_max 0.382
_refine_diff_density_min -0.512
_refine_diff_density_rms 0.077
_refine_ls_extinction_method none
_refine_ls_goodness_of_fit_ref 1.025
_refine_ls_hydrogen_treatment constr
_refine_ls_matrix_type full
_refine_ls_number_parameters 237
_refine_ls_number_reflns 5002
_refine_ls_number_restraints 0
_refine_ls_restrained_S_all 1.025
_refine_ls_R_factor_all 0.0513
_refine_ls_R_factor_gt 0.0460
_refine_ls_shift/su_max 0.000
_refine_ls_shift/su_mean 0.000
_refine_ls_structure_factor_coef Fsqd
_refine_ls_weighting_details 'calc w=1/[\s^2^(Fo^2^)+(0.0990P)^2^+22.0202P] where P=(Fo^2^+2Fc^2^)/3'
_refine_ls_weighting_scheme calc
_refine_ls_wR_factor_gt 0.1401
_refine_ls_wR_factor_ref 0.1466
_reflns_number_gt 4591
_reflns_number_total 5002
_reflns_threshold_expression >2sigma(I)
_cod_data_source_file c1ce05592e.txt
_cod_data_source_block d:d
_cod_depositor_comments
;
The following automatic conversions were performed:

'_exptl_absorpt_correction_type' value 'Multi-scan' changed to
'multi-scan' according to
/home/saulius/struct/CIF-dictionaries/cif_core.dic dictionary named
'cif_core.dic' version 2.4.1 from 2010-06-29.

Automatic conversion script
Id: cif_fix_values 1715 2011-07-08 13:25:40Z adriana 
;
_cod_original_cell_volume 17512.9(11)
_cod_original_sg_symbol_H-M Fddd
_cod_original_formula_sum 'C18.50 H19.50 N2.50 O7.50 S Zn'
_cod_database_code 7206663

loop_
_symmetry_equiv_pos_as_xyz
'x, y, z'
'-x+1/4, -y+1/4, z'
'x, -y+1/4, -z+1/4'
'-x+1/4, y, -z+1/4'
'x, y+1/2, z+1/2'
'-x+1/4, -y+3/4, z+1/2'
'x, -y+3/4, -z+3/4'
'-x+1/4, y+1/2, -z+3/4'
'x+1/2, y, z+1/2'
'-x+3/4, -y+1/4, z+1/2'
'x+1/2, -y+1/4, -z+3/4'
'-x+3/4, y, -z+3/4'
'x+1/2, y+1/2, z'
'-x+3/4, -y+3/4, z'
'x+1/2, -y+3/4, -z+1/4'
'-x+3/4, y+1/2, -z+1/4'
'-x, -y, -z'
'x-1/4, y-1/4, -z'
'-x, y-1/4, z-1/4'
'x-1/4, -y, z-1/4'
'-x, -y+1/2, -z+1/2'
'x-1/4, y+1/4, -z+1/2'
'-x, y+1/4, z+1/4'
'x-1/4, -y+1/2, z+1/4'
'-x+1/2, -y, -z+1/2'
'x+1/4, y-1/4, -z+1/2'
'-x+1/2, y-1/4, z+1/4'
'x+1/4, -y, z+1/4'
'-x+1/2, -y+1/2, -z'
'x+1/4, y+1/4, -z'
'-x+1/2, y+1/4, z-1/4'
'x+1/4, -y+1/2, z-1/4'

loop_
_atom_site_label
_atom_site_type_symbol
_atom_site_fract_x
_atom_site_fract_y
_atom_site_fract_z
_atom_site_U_iso_or_equiv
_atom_site_adp_type
_atom_site_occupancy
_atom_site_symmetry_multiplicity
_atom_site_calc_flag
_atom_site_refinement_flags
Zn1 Zn 0.5000 0.5000 0.0000 0.03549(14) Uani 1 2 d S
O1 O 0.46558(10) 0.42364(8) 0.02863(4) 0.0432(4) Uani 1 1 d .
N1 N 0.47898(11) 0.56229(10) 0.03657(4) 0.0376(4) Uani 1 1 d .
C1 C 0.48739(14) 0.37102(12) 0.03661(6) 0.0399(5) Uani 1 1 d .
Zn2 Zn 0.3750 0.3750 0.075006(9) 0.04251(15) Uani 1 2 d S
O2 O 0.45719(11) 0.33668(9) 0.05679(4) 0.0504(5) Uani 1 1 d .
N2 N 0.40259(14) 0.80392(11) 0.14503(5) 0.0487(5) Uani 1 1 d .
C2 C 0.55003(14) 0.34066(12) 0.02172(6) 0.0414(5) Uani 1 1 d .
S1 S 0.63347(3) 0.44303(3) 0.038432(15) 0.04259(17) Uani 1 1 d .
O4 O 0.59804(13) 0.44389(12) 0.06787(5) 0.0620(6) Uani 1 1 d .
C3 C 0.61631(14) 0.36783(12) 0.02094(6) 0.0428(5) Uani 1 1 d .
O3 O 0.60523(10) 0.49015(9) 0.01659(5) 0.0452(4) Uani 1 1 d .
C4 C 0.67048(16) 0.33643(15) 0.00615(7) 0.0546(7) Uani 1 1 d .
H4 H 0.7147 0.3541 0.0062 0.066 Uiso 1 1 calc R
O5 O 0.70798(11) 0.44794(10) 0.04083(5) 0.0585(5) Uani 1 1 d .
C5 C 0.65875(19) 0.27910(17) -0.00853(9) 0.0652(8) Uani 1 1 d .
H5 H 0.6949 0.2587 -0.0187 0.078 Uiso 1 1 calc R
C6 C 0.5944(2) 0.25228(16) -0.00813(9) 0.0655(9) Uani 1 1 d .
H6 H 0.5868 0.2139 -0.0183 0.079 Uiso 1 1 calc R
C7 C 0.53978(17) 0.28178(15) 0.00738(8) 0.0576(7) Uani 1 1 d .
H7 H 0.4965 0.2623 0.0082 0.069 Uiso 1 1 calc R
C8 C 0.41692(14) 0.56662(13) 0.04981(6) 0.0438(5) Uani 1 1 d .
H8 H 0.3829 0.5374 0.0442 0.053 Uiso 1 1 calc R
C9 C 0.40070(15) 0.61268(14) 0.07149(6) 0.0479(6) Uani 1 1 d .
H9 H 0.3566 0.6141 0.0802 0.058 Uiso 1 1 calc R
C10 C 0.45052(14) 0.65680(12) 0.08025(5) 0.0412(5) Uani 1 1 d .
C11 C 0.51581(15) 0.65117(13) 0.06702(6) 0.0470(6) Uani 1 1 d .
H11 H 0.5512 0.6789 0.0726 0.056 Uiso 1 1 calc R
C12 C 0.52758(15) 0.60407(13) 0.04554(6) 0.0461(6) Uani 1 1 d .
H12 H 0.5715 0.6011 0.0368 0.055 Uiso 1 1 calc R
C13 C 0.43432(15) 0.70850(13) 0.10270(6) 0.0455(6) Uani 1 1 d .
C14 C 0.36759(19) 0.73063(19) 0.10604(8) 0.0671(10) Uani 1 1 d .
H14 H 0.3320 0.7137 0.0941 0.081 Uiso 1 1 calc R
C15 C 0.3537(2) 0.77811(19) 0.12728(8) 0.0683(10) Uani 1 1 d .
H15 H 0.3083 0.7926 0.1293 0.082 Uiso 1 1 calc R
C16 C 0.46709(17) 0.78259(16) 0.14197(7) 0.0574(7) Uani 1 1 d .
H16 H 0.5016 0.7999 0.1544 0.069 Uiso 1 1 calc R
C17 C 0.48474(18) 0.73576(16) 0.12102(7) 0.0579(8) Uani 1 1 d .
H17 H 0.5306 0.7226 0.1193 0.070 Uiso 1 1 calc R

loop_
_atom_site_aniso_label
_atom_site_aniso_U_11
_atom_site_aniso_U_22
_atom_site_aniso_U_33
_atom_site_aniso_U_23
_atom_site_aniso_U_13
_atom_site_aniso_U_12
Zn1 0.0403(2) 0.0312(2) 0.0349(2) -0.00405(13) 0.00410(14) -0.00068(14)
O1 0.0471(10) 0.0360(9) 0.0466(10) 0.0025(7) 0.0093(7) -0.0012(7)
N1 0.0405(11) 0.0370(10) 0.0353(9) -0.0068(7) 0.0025(8) -0.0010(8)
C1 0.0422(13) 0.0382(12) 0.0393(11) -0.0025(9) -0.0040(10) -0.0096(10)
Zn2 0.0576(3) 0.0355(2) 0.0344(2) 0.000 0.000 -0.01190(17)
O2 0.0564(12) 0.0468(10) 0.0480(10) 0.0097(8) 0.0050(8) -0.0104(9)
N2 0.0638(15) 0.0453(12) 0.0370(10) -0.0068(9) -0.0029(10) 0.0160(11)
C2 0.0453(14) 0.0356(12) 0.0433(12) -0.0009(9) -0.0036(10) -0.0007(10)
S1 0.0399(3) 0.0440(3) 0.0439(3) -0.0003(2) -0.0024(2) -0.0049(2)
O4 0.0694(14) 0.0741(15) 0.0425(10) -0.0064(9) 0.0047(9) -0.0154(12)
C3 0.0427(14) 0.0385(12) 0.0472(13) 0.0014(10) -0.0033(10) 0.0016(10)
O3 0.0426(10) 0.0376(9) 0.0556(11) -0.0016(7) -0.0020(8) 0.0004(7)
C4 0.0456(16) 0.0543(17) 0.0639(17) -0.0011(13) -0.0026(12) 0.0051(13)
O5 0.0422(11) 0.0573(12) 0.0759(14) 0.0058(10) -0.0100(9) -0.0074(9)
C5 0.058(2) 0.0624(19) 0.075(2) -0.0146(16) -0.0064(16) 0.0190(16)
C6 0.064(2) 0.0515(17) 0.081(2) -0.0227(15) -0.0098(17) 0.0097(15)
C7 0.0535(17) 0.0484(16) 0.0710(19) -0.0096(14) -0.0042(14) -0.0046(13)
C8 0.0436(14) 0.0440(13) 0.0439(13) -0.0062(10) 0.0034(10) -0.0027(11)
C9 0.0432(14) 0.0569(16) 0.0436(13) -0.0089(11) 0.0069(10) 0.0021(12)
C10 0.0490(14) 0.0412(12) 0.0335(11) -0.0049(9) -0.0001(9) 0.0078(10)
C11 0.0512(15) 0.0416(13) 0.0483(14) -0.0125(11) 0.0034(11) -0.0033(11)
C12 0.0459(15) 0.0455(14) 0.0469(14) -0.0139(11) 0.0101(11) -0.0079(11)
C13 0.0567(16) 0.0440(13) 0.0358(11) -0.0039(10) -0.0012(10) 0.0115(12)
C14 0.0599(19) 0.078(2) 0.0636(19) -0.0308(17) -0.0161(14) 0.0215(17)
C15 0.065(2) 0.075(2) 0.0653(19) -0.0291(17) -0.0148(16) 0.0278(18)
C16 0.0572(18) 0.0626(18) 0.0526(15) -0.0233(13) -0.0024(13) 0.0107(14)
C17 0.0516(17) 0.0645(19) 0.0578(17) -0.0218(14) -0.0008(13) 0.0123(14)

loop_
_atom_type_symbol
_atom_type_description
_atom_type_scat_dispersion_real
_atom_type_scat_dispersion_imag
_atom_type_scat_source
C C 0.0033 0.0016 'International Tables Vol C Tables 4.2.6.8 and 6.1.1.4'
H H 0.0000 0.0000 'International Tables Vol C Tables 4.2.6.8 and 6.1.1.4'
N N 0.0061 0.0033 'International Tables Vol C Tables 4.2.6.8 and 6.1.1.4'
O O 0.0106 0.0060 'International Tables Vol C Tables 4.2.6.8 and 6.1.1.4'
S S 0.1246 0.1234 'International Tables Vol C Tables 4.2.6.8 and 6.1.1.4'
Zn Zn 0.2839 1.4301 'International Tables Vol C Tables 4.2.6.8 and 6.1.1.4'

loop_
_geom_angle_atom_site_label_1
_geom_angle_atom_site_label_2
_geom_angle_atom_site_label_3
_geom_angle
_geom_angle_site_symmetry_1
_geom_angle_site_symmetry_3
N1 Zn1 N1 180.00 17_665 .
N1 Zn1 O1 88.26(7) 17_665 17_665
N1 Zn1 O1 91.74(7) . 17_665
N1 Zn1 O1 91.74(7) 17_665 .
N1 Zn1 O1 88.26(7) . .
O1 Zn1 O1 180.00 17_665 .
N1 Zn1 O3 89.44(8) 17_665 17_665
N1 Zn1 O3 90.56(8) . 17_665
O1 Zn1 O3 91.55(7) 17_665 17_665
O1 Zn1 O3 88.44(7) . 17_665
N1 Zn1 O3 90.56(8) 17_665 .
N1 Zn1 O3 89.44(8) . .
O1 Zn1 O3 88.45(7) 17_665 .
O1 Zn1 O3 91.55(7) . .
O3 Zn1 O3 180.00 17_665 .
C1 O1 Zn1 136.98(18) . .
C8 N1 C12 117.3(2) . .
C8 N1 Zn1 122.88(17) . .
C12 N1 Zn1 119.49(17) . .
O1 C1 O2 123.0(3) . .
O1 C1 C2 122.1(2) . .
O2 C1 C2 114.8(2) . .
O2 Zn2 O2 132.14(12) 14 .
O2 Zn2 N2 99.63(9) 14 3_565
O2 Zn2 N2 110.29(10) . 3_565
O2 Zn2 N2 110.29(10) 14 16_545
O2 Zn2 N2 99.63(9) . 16_545
N2 Zn2 N2 101.38(12) 3_565 16_545
C1 O2 Zn2 114.63(18) . .
C16 N2 C15 117.9(2) . .
C16 N2 Zn2 123.5(2) . 3_565
C15 N2 Zn2 118.6(2) . 3_565
C7 C2 C3 118.6(3) . .
C7 C2 C1 116.7(2) . .
C3 C2 C1 124.6(2) . .
O5 S1 O4 113.94(14) . .
O5 S1 O3 111.47(12) . .
O4 S1 O3 112.51(14) . .
O5 S1 C3 106.16(13) . .
O4 S1 C3 107.33(14) . .
O3 S1 C3 104.69(12) . .
C4 C3 C2 120.2(3) . .
C4 C3 S1 118.4(2) . .
C2 C3 S1 121.4(2) . .
S1 O3 Zn1 128.64(11) . .
C5 C4 C3 120.1(3) . .
C6 C5 C4 120.3(3) . .
C5 C6 C7 120.7(3) . .
C6 C7 C2 120.0(3) . .
N1 C8 C9 122.9(3) . .
C8 C9 C10 119.7(3) . .
C9 C10 C11 117.3(2) . .
C9 C10 C13 121.3(2) . .
C11 C10 C13 121.4(2) . .
C12 C11 C10 119.3(3) . .
N1 C12 C11 123.4(2) . .
C14 C13 C17 117.3(3) . .
C14 C13 C10 120.7(3) . .
C17 C13 C10 122.0(3) . .
C13 C14 C15 119.6(3) . .
N2 C15 C14 122.7(3) . .
N2 C16 C17 122.5(3) . .
C13 C17 C16 120.0(3) . .

loop_
_geom_bond_atom_site_label_1
_geom_bond_atom_site_label_2
_geom_bond_distance
_geom_bond_site_symmetry_2
Zn1 N1 2.0927(19) 17_665
Zn1 N1 2.0927(19) .
Zn1 O1 2.1318(17) 17_665
Zn1 O1 2.1318(17) .
Zn1 O3 2.1617(19) 17_665
Zn1 O3 2.1617(19) .
O1 C1 1.231(3) .
N1 C8 1.329(3) .
N1 C12 1.341(3) .
C1 O2 1.273(3) .
C1 C2 1.510(4) .
Zn2 O2 1.944(2) 14
Zn2 O2 1.944(2) .
Zn2 N2 2.047(2) 3_565
Zn2 N2 2.047(2) 16_545
N2 C16 1.328(4) .
N2 C15 1.331(4) .
N2 Zn2 2.047(2) 3_565
C2 C7 1.397(4) .
C2 C3 1.400(4) .
S1 O5 1.444(2) .
S1 O4 1.446(2) .
S1 O3 1.473(2) .
S1 C3 1.781(3) .
C3 C4 1.391(4) .
C4 C5 1.379(5) .
C5 C6 1.363(5) .
C6 C7 1.394(5) .
C8 C9 1.383(4) .
C9 C10 1.387(4) .
C10 C11 1.388(4) .
C10 C13 1.490(3) .
C11 C12 1.376(3) .
C13 C14 1.375(4) .
C13 C17 1.379(4) .
C14 C15 1.382(4) .
C16 C17 1.380(4) .
